data_4516714
loop_
_publ_author_name
'MacNair, Alistair J.'
'Millet, Cl\'ement R. P.'
'Nichol, Gary S.'
'Ironmonger, Alan'
'Thomas, Stephen P.'

_publ_section_title
;
 Markovnikov-Selective, Activator-Free Iron-Catalyzed Vinylarene
 Hydroboration
;
_journal_issue 10
_journal_name_full 'ACS Catalysis'
_journal_page_first 7217
_journal_paper_doi 10.1021/acscatal.6b02281
_journal_volume 6
_journal_year 2016
_chemical_absolute_configuration ad
_chemical_formula_moiety 'C38 H42 Fe N4 O4, C4 H8 O'
_chemical_formula_sum 'C42 H50 Fe N4 O5'
_chemical_formula_weight 746.71
_space_group_crystal_system monoclinic
_space_group_IT_number 4
_space_group_name_Hall 'P 2yb'
_space_group_name_H-M_alt 'P 1 21 1'
_atom_sites_solution_hydrogens geom
_atom_sites_solution_primary direct
_audit_creation_date 2014-09-26
_audit_creation_method
;
Olex2 1.2-beta
(compiled 2014.09.19 svn.r3010 for OlexSys, GUI svn.r4874)
;
_cell_angle_alpha 90
_cell_angle_beta 107.2868(10)
_cell_angle_gamma 90
_cell_formula_units_Z 4
_cell_length_a 15.49431(14)
_cell_length_b 16.23501(13)
_cell_length_c 15.84297(16)
_cell_measurement_reflns_used 28503
_cell_measurement_temperature 120.0
_cell_measurement_theta_max 76.1180
_cell_measurement_theta_min 3.9730
_cell_volume 3805.28(6)
_computing_cell_refinement
;
CrysAlisPro, Agilent Technologies,
Version 1.171.37.34k (release 13-08-2014 CrysAlis171 .NET)
(compiled Aug 13 2014,16:31:05)
;
_computing_data_collection
;
CrysAlisPro, Agilent Technologies,
Version 1.171.37.34k (release 13-08-2014 CrysAlis171 .NET)
(compiled Aug 13 2014,16:31:05)
;
_computing_data_reduction
;
CrysAlisPro, Agilent Technologies,
Version 1.171.37.34k (release 13-08-2014 CrysAlis171 .NET)
(compiled Aug 13 2014,16:31:05)
;
_computing_molecular_graphics 'Olex2 (Dolomanov et al., 2009)'
_computing_publication_material 'Olex2 (Dolomanov et al., 2009)'
_computing_structure_refinement 'ShelXL (Sheldrick, 2008)'
_computing_structure_solution 'SIR2008 (Burla et al., 2007)'
_diffrn_ambient_environment N~2~
_diffrn_ambient_temperature 120.0
_diffrn_detector 'CCD plate'
_diffrn_detector_area_resol_mean 5.1574
_diffrn_detector_type Atlas
_diffrn_measured_fraction_theta_full 1.000
_diffrn_measured_fraction_theta_max 0.994
_diffrn_measurement_details
;
#__ type_ start__ end____ width___ exp.time_
  1 omega  -50.00   29.00   1.0000   10.0000
omega____ theta____ kappa____ phi______ frames
    -      -43.4186   38.0000  -90.0000 79

#__ type_ start__ end____ width___ exp.time_
  2 omega -117.00  -12.00   1.0000   10.0000
omega____ theta____ kappa____ phi______ frames
    -      -43.4186  -77.0000  -30.0000 105

#__ type_ start__ end____ width___ exp.time_
  3 omega -122.00   -7.00   1.0000   10.0000
omega____ theta____ kappa____ phi______ frames
    -      -43.4186  -19.0000   90.0000 115

#__ type_ start__ end____ width___ exp.time_
  4 omega  -95.00   -2.00   1.0000   10.0000
omega____ theta____ kappa____ phi______ frames
    -      -43.4186  125.0000    0.0000 93

#__ type_ start__ end____ width___ exp.time_
  5 omega   23.00   98.00   1.0000   10.0000
omega____ theta____ kappa____ phi______ frames
    -       43.4186 -125.0000  -30.0000 75

#__ type_ start__ end____ width___ exp.time_
  6 omega   23.00   98.00   1.0000   10.0000
omega____ theta____ kappa____ phi______ frames
    -       43.4186 -125.0000 -180.0000 75

#__ type_ start__ end____ width___ exp.time_
  7 omega   30.00  109.00   1.0000   30.0000
omega____ theta____ kappa____ phi______ frames
    -      111.0000  -94.0000   60.0000 79

#__ type_ start__ end____ width___ exp.time_
  8 omega   36.00   91.00   1.0000   30.0000
omega____ theta____ kappa____ phi______ frames
    -      111.0000  -30.0000    0.0000 55

#__ type_ start__ end____ width___ exp.time_
  9 omega   36.00   91.00   1.0000   30.0000
omega____ theta____ kappa____ phi______ frames
    -      111.0000  -30.0000  150.0000 55

#__ type_ start__ end____ width___ exp.time_
 10 omega   30.00  109.00   1.0000   30.0000
omega____ theta____ kappa____ phi______ frames
    -      111.0000  -94.0000    0.0000 79

#__ type_ start__ end____ width___ exp.time_
 11 omega   39.00  121.00   1.0000   30.0000
omega____ theta____ kappa____ phi______ frames
    -      111.0000 -125.0000  -60.0000 82

#__ type_ start__ end____ width___ exp.time_
 12 omega   36.00   91.00   1.0000   30.0000
omega____ theta____ kappa____ phi______ frames
    -      111.0000  -30.0000  -60.0000 55

#__ type_ start__ end____ width___ exp.time_
 13 omega   94.00  178.00   1.0000   30.0000
omega____ theta____ kappa____ phi______ frames
    -      111.0000  125.0000 -180.0000 84

#__ type_ start__ end____ width___ exp.time_
 14 omega   40.00   98.00   1.0000   30.0000
omega____ theta____ kappa____ phi______ frames
    -      111.0000  -45.0000  150.0000 58

#__ type_ start__ end____ width___ exp.time_
 15 omega   36.00   91.00   1.0000   30.0000
omega____ theta____ kappa____ phi______ frames
    -      111.0000  -30.0000   60.0000 55

#__ type_ start__ end____ width___ exp.time_
 16 omega   87.00  178.00   1.0000   30.0000
omega____ theta____ kappa____ phi______ frames
    -      111.0000   30.0000  -30.0000 91

#__ type_ start__ end____ width___ exp.time_
 17 omega   24.00  178.00   1.0000   30.0000
omega____ theta____ kappa____ phi______ frames
    -      111.0000    0.0000 -150.0000 154

#__ type_ start__ end____ width___ exp.time_
 18 omega   30.00  109.00   1.0000   30.0000
omega____ theta____ kappa____ phi______ frames
    -      111.0000  -94.0000 -180.0000 79

#__ type_ start__ end____ width___ exp.time_
 19 omega   39.00  121.00   1.0000   30.0000
omega____ theta____ kappa____ phi______ frames
    -      111.0000 -125.0000 -180.0000 82

#__ type_ start__ end____ width___ exp.time_
 20 omega   39.00  121.00   1.0000   30.0000
omega____ theta____ kappa____ phi______ frames
    -      111.0000 -125.0000  -90.0000 82

#__ type_ start__ end____ width___ exp.time_
 21 omega   39.00  121.00   1.0000   30.0000
omega____ theta____ kappa____ phi______ frames
    -      111.0000 -125.0000    0.0000 82

#__ type_ start__ end____ width___ exp.time_
 22 omega   36.00   91.00   1.0000   30.0000
omega____ theta____ kappa____ phi______ frames
    -      111.0000  -30.0000 -120.0000 55

#__ type_ start__ end____ width___ exp.time_
 23 omega   37.00  142.00   1.0000   30.0000
omega____ theta____ kappa____ phi______ frames
    -      111.0000  -77.0000   30.0000 105

#__ type_ start__ end____ width___ exp.time_
 24 omega   39.00  121.00   1.0000   30.0000
omega____ theta____ kappa____ phi______ frames
    -      111.0000 -125.0000   60.0000 82

#__ type_ start__ end____ width___ exp.time_
 25 omega   36.00   91.00   1.0000   30.0000
omega____ theta____ kappa____ phi______ frames
    -      111.0000  -30.0000  120.0000 55

#__ type_ start__ end____ width___ exp.time_
 26 omega   41.00  139.00   1.0000   30.0000
omega____ theta____ kappa____ phi______ frames
    -      111.0000  -61.0000 -120.0000 98

#__ type_ start__ end____ width___ exp.time_
 27 omega   75.00  101.00   1.0000   30.0000
omega____ theta____ kappa____ phi______ frames
    -      111.0000 -125.0000 -120.0000 26

#__ type_ start__ end____ width___ exp.time_
 28 omega   61.00   91.00   1.0000   30.0000
omega____ theta____ kappa____ phi______ frames
    -      111.0000  -61.0000 -150.0000 30

#__ type_ start__ end____ width___ exp.time_
 29 omega   66.00  109.00   1.0000   30.0000
omega____ theta____ kappa____ phi______ frames
    -      111.0000  -94.0000  150.0000 43

#__ type_ start__ end____ width___ exp.time_
 30 omega   40.00   68.00   1.0000   30.0000
omega____ theta____ kappa____ phi______ frames
    -      111.0000  -45.0000 -120.0000 28

#__ type_ start__ end____ width___ exp.time_
 31 omega  101.00  177.00   1.0000   30.0000
omega____ theta____ kappa____ phi______ frames
    -      111.0000   30.0000   60.0000 76

#__ type_ start__ end____ width___ exp.time_
 32 omega   30.00   89.00   1.0000   30.0000
omega____ theta____ kappa____ phi______ frames
    -      111.0000  -94.0000  120.0000 59

#__ type_ start__ end____ width___ exp.time_
 33 omega   59.00   85.00   1.0000   30.0000
omega____ theta____ kappa____ phi______ frames
    -      111.0000  -94.0000   30.0000 26

#__ type_ start__ end____ width___ exp.time_
 34 omega   93.00  119.00   1.0000   30.0000
omega____ theta____ kappa____ phi______ frames
    -      111.0000 -125.0000  120.0000 26

#__ type_ start__ end____ width___ exp.time_
 35 omega   74.00  137.00   1.0000   30.0000
omega____ theta____ kappa____ phi______ frames
    -      111.0000  -77.0000  -90.0000 63
;
_diffrn_measurement_device 'four-circle diffractometer'
_diffrn_measurement_device_type 'Agilent Technologies SuperNova'
_diffrn_measurement_method '\w scans'
_diffrn_orient_matrix_UB_11 0.0380092000
_diffrn_orient_matrix_UB_12 -0.0867875000
_diffrn_orient_matrix_UB_13 -0.0061526000
_diffrn_orient_matrix_UB_21 -0.0651805000
_diffrn_orient_matrix_UB_22 -0.0095420000
_diffrn_orient_matrix_UB_23 -0.0941566000
_diffrn_orient_matrix_UB_31 0.0717308000
_diffrn_orient_matrix_UB_32 0.0372173000
_diffrn_orient_matrix_UB_33 -0.0383374000
_diffrn_radiation_monochromator mirror
_diffrn_radiation_probe x-ray
_diffrn_radiation_type CuK\a
_diffrn_radiation_wavelength 1.54184
_diffrn_reflns_av_R_equivalents 0.0438
_diffrn_reflns_av_unetI/netI 0.0409
_diffrn_reflns_Laue_measured_fraction_full 1.000
_diffrn_reflns_Laue_measured_fraction_max 0.994
_diffrn_reflns_limit_h_max 19
_diffrn_reflns_limit_h_min -16
_diffrn_reflns_limit_k_max 20
_diffrn_reflns_limit_k_min -19
_diffrn_reflns_limit_l_max 18
_diffrn_reflns_limit_l_min -19
_diffrn_reflns_number 62592
_diffrn_reflns_point_group_measured_fraction_full 0.997
_diffrn_reflns_point_group_measured_fraction_max 0.982
_diffrn_reflns_theta_full 67.684
_diffrn_reflns_theta_max 76.311
_diffrn_reflns_theta_min 2.987
_diffrn_source 'sealed X-ray tube'
_diffrn_source_type 'SuperNova (Cu) X-ray Source'
_exptl_absorpt_coefficient_mu 3.576
_exptl_absorpt_correction_T_max 0.966
_exptl_absorpt_correction_T_min 0.912
_exptl_absorpt_correction_type gaussian
_exptl_absorpt_process_details
;
CrysAlisPro, Agilent Technologies,
Version 1.171.37.34k (release 13-08-2014 CrysAlis171 .NET)
(compiled Aug 13 2014,16:31:05)
Numerical absorption correction based on gaussian integration over
			a multifaceted crystal model
Empirical absorption correction using spherical harmonics,
 implemented in SCALE3 ABSPACK scaling algorithm.
;
_exptl_crystal_colour yellow
_exptl_crystal_colour_primary yellow
_exptl_crystal_density_diffrn 1.303
_exptl_crystal_description block
_exptl_crystal_F_000 1584
_exptl_crystal_recrystallization_method 'The material was recrystallised from THF by slow evaporation'
_exptl_crystal_size_max 0.1516
_exptl_crystal_size_mid 0.1178
_exptl_crystal_size_min 0.0455
_refine_diff_density_max 0.465
_refine_diff_density_min -0.280
_refine_diff_density_rms 0.041
_refine_ls_abs_structure_details
;
 Flack x determined using 6145 quotients [(I+)-(I-)]/[(I+)+(I-)]
 (Parsons, Flack and Wagner, Acta Cryst. B69 (2013) 249-259).
;
_refine_ls_abs_structure_Flack -0.0058(13)
_refine_ls_extinction_method none
_refine_ls_goodness_of_fit_ref 1.026
_refine_ls_hydrogen_treatment constr
_refine_ls_matrix_type full
_refine_ls_number_parameters 953
_refine_ls_number_reflns 15668
_refine_ls_number_restraints 1
_refine_ls_restrained_S_all 1.026
_refine_ls_R_factor_all 0.0367
_refine_ls_R_factor_gt 0.0323
_refine_ls_shift/su_max 0.001
_refine_ls_shift/su_mean 0.000
_refine_ls_structure_factor_coef Fsqd
_refine_ls_weighting_details 'w=1/[\s^2^(Fo^2^)+(0.0474P)^2^+0.1294P] where P=(Fo^2^+2Fc^2^)/3'
_refine_ls_weighting_scheme calc
_refine_ls_wR_factor_gt 0.0783
_refine_ls_wR_factor_ref 0.0803
_reflns_Friedel_coverage 0.905
_reflns_Friedel_fraction_full 0.993
_reflns_Friedel_fraction_max 0.969
_reflns_number_gt 14557
_reflns_number_total 15668
_reflns_threshold_expression 'I > 2\s(I)'
_cod_data_source_file cs6b02281_si_004.cif
_cod_data_source_block se4003
_cod_database_code 4516714
_chemical_oxdiff_formula 'C38 H44 Fe N4 O2'
_chemical_oxdiff_usercomment '@ 120 K '
_shelx_space_group_comment
;
The symmetry employed for this shelxl refinement is uniquely defined
by the following loop, which should always be used as a source of
symmetry information in preference to the above space-group names.
They are only intended as comments.
;
_reflns_odcompleteness_completeness 99.97
_reflns_odcompleteness_iscentric 1
_reflns_odcompleteness_theta 66.97
_olex2_refinement_description
;
1. Fixed Uiso
 At 1.2 times of:
  All C(H) groups, All C(H,H) groups
 At 1.5 times of:
  All C(H,H,H) groups
2.a Secondary CH2 refined with riding coordinates:
 C4(H4A,H4B), C5(H5A,H5B), C28(H28A,H28B), C29(H29A,H29B), C53(H53A,H53B),
 C54(H54A,H54B), C78(H78A,H78B), C79(H79A,H79B), C112(H11A,H11B), C113(H11C,
 H11D), C114(H11E,H11F), C115(H11G,H11H), C102(H10A,H10B), C103(H10C,H10D),
 C104(H10E,H10F), C105(H10G,H10H)
2.b Aromatic/amide H refined with riding coordinates:
 C8(H8), C9(H9), C11(H11), C17(H17), C19(H19), C32(H32), C33(H33), C35(H35),
 C41(H41), C43(H43), C58(H58), C59(H59), C61(H61), C67(H67), C69(H69), C82(H82),
  C83(H83), C85(H85), C91(H91), C93(H93)
2.c Idealised Me refined as rotating group:
 C14(H14A,H14B,H14C), C21(H21A,H21B,H21C), C22(H22A,H22B,H22C), C23(H23A,H23B,
 H23C), C38(H38A,H38B,H38C), C45(H45A,H45B,H45C), C46(H46A,H46B,H46C), C47(H47A,
 H47B,H47C), C64(H64A,H64B,H64C), C71(H71A,H71B,H71C), C72(H72A,H72B,H72C),
 C73(H73A,H73B,H73C), C88(H88A,H88B,H88C), C95(H95A,H95B,H95C), C96(H96A,H96B,
 H96C), C97(H97A,H97B,H97C)
;
_shelx_shelxl_version_number 2014/7
_olex2_diffrn_ambient_temperature_device 'Oxford Cryosystems Cryostream 700+'
_olex2_exptl_crystal_mounting_method 'The crystal was mounted on a MITIGEN holder in Paratone oil.'
_olex2_submission_original_sample_id ajm302_cr
_olex2_submission_special_instructions 'No special instructions were received'

loop_
_space_group_symop_operation_xyz
'x, y, z'
'-x, y+1/2, -z'

loop_
_atom_site_label
_atom_site_type_symbol
_atom_site_fract_x
_atom_site_fract_y
_atom_site_fract_z
_atom_site_U_iso_or_equiv
_atom_site_adp_type
_atom_site_occupancy
_atom_site_site_symmetry_order
_atom_site_calc_flag
_atom_site_refinement_flags_posn
Fe24 Fe 0.48148(3) 0.50024(2) 0.81633(3) 0.02058(9) Uani 1 1 d .
O12 O 0.36785(13) 0.51564(12) 0.72915(14) 0.0265(4) Uani 1 1 d .
O13 O 0.17702(14) 0.80387(15) 0.62033(16) 0.0350(5) Uani 1 1 d .
O36 O 0.56567(14) 0.41394(13) 0.81554(13) 0.0264(4) Uani 1 1 d .
O37 O 0.85915(15) 0.32544(15) 1.09805(15) 0.0332(5) Uani 1 1 d .
N1 N 0.46018(15) 0.67586(14) 0.75402(16) 0.0232(5) Uani 1 1 d .
N3 N 0.60232(15) 0.65207(14) 0.82070(16) 0.0231(4) Uani 1 1 d .
N25 N 0.54829(17) 0.42191(15) 0.99385(16) 0.0267(5) Uani 1 1 d .
N27 N 0.42086(17) 0.48322(15) 0.98412(16) 0.0276(5) Uani 1 1 d .
C2 C 0.51991(18) 0.61889(16) 0.80018(17) 0.0211(5) Uani 1 1 d .
C4 C 0.6031(2) 0.7383(2) 0.7927(3) 0.0359(7) Uani 1 1 d .
H4A H 0.6442 0.7461 0.7560 0.043 Uiso 1 1 calc R
H4B H 0.6214 0.7758 0.8442 0.043 Uiso 1 1 calc R
C5 C 0.50544(19) 0.75234(17) 0.7393(2) 0.0276(6) Uani 1 1 d .
H5A H 0.4800 0.8011 0.7610 0.033 Uiso 1 1 calc R
H5B H 0.4996 0.7599 0.6758 0.033 Uiso 1 1 calc R
C6 C 0.36545(17) 0.66506(17) 0.71513(18) 0.0223(5) Uani 1 1 d .
C7 C 0.32404(18) 0.58564(17) 0.70367(17) 0.0229(5) Uani 1 1 d .
C8 C 0.2309(2) 0.5833(2) 0.6612(2) 0.0292(6) Uani 1 1 d .
H8 H 0.2016 0.5312 0.6523 0.035 Uiso 1 1 calc R
C9 C 0.17893(19) 0.6531(2) 0.6315(2) 0.0297(6) Uani 1 1 d .
H9 H 0.1159 0.6485 0.6027 0.036 Uiso 1 1 calc R
C10 C 0.22039(19) 0.72977(19) 0.64462(19) 0.0268(6) Uani 1 1 d .
C11 C 0.31305(18) 0.73498(18) 0.68569(19) 0.0251(5) Uani 1 1 d .
H11 H 0.3413 0.7875 0.6938 0.030 Uiso 1 1 calc R
C14 C 0.0815(2) 0.8007(2) 0.5805(2) 0.0384(7) Uani 1 1 d .
H14A H 0.0679 0.7695 0.5251 0.058 Uiso 1 1 calc GR
H14B H 0.0577 0.8568 0.5682 0.058 Uiso 1 1 calc GR
H14C H 0.0532 0.7735 0.6208 0.058 Uiso 1 1 calc GR
C15 C 0.68283(18) 0.61593(17) 0.87882(19) 0.0243(5) Uani 1 1 d .
C16 C 0.75071(19) 0.58871(18) 0.8442(2) 0.0286(6) Uani 1 1 d .
C17 C 0.8299(2) 0.5572(2) 0.9025(3) 0.0388(8) Uani 1 1 d .
H17 H 0.8770 0.5390 0.8799 0.047 Uiso 1 1 calc R
C18 C 0.8417(2) 0.5517(2) 0.9925(3) 0.0480(10) Uani 1 1 d .
C19 C 0.7733(3) 0.5794(3) 1.0244(3) 0.0486(10) Uani 1 1 d .
H19 H 0.7808 0.5756 1.0860 0.058 Uiso 1 1 calc R
C20 C 0.6935(2) 0.6130(2) 0.9694(2) 0.0346(7) Uani 1 1 d .
C21 C 0.6227(3) 0.6456(3) 1.0079(2) 0.0511(10) Uani 1 1 d .
H21A H 0.6064 0.7018 0.9866 0.077 Uiso 1 1 calc GR
H21B H 0.6464 0.6459 1.0725 0.077 Uiso 1 1 calc GR
H21C H 0.5690 0.6104 0.9897 0.077 Uiso 1 1 calc GR
C22 C 0.9284(3) 0.5170(3) 1.0536(4) 0.0743(17) Uani 1 1 d .
H22A H 0.9390 0.5405 1.1128 0.111 Uiso 1 1 calc GR
H22B H 0.9789 0.5312 1.0310 0.111 Uiso 1 1 calc GR
H22C H 0.9234 0.4570 1.0566 0.111 Uiso 1 1 calc GR
C23 C 0.7409(2) 0.5924(2) 0.7468(2) 0.0393(7) Uani 1 1 d .
H23A H 0.6771 0.5862 0.7130 0.059 Uiso 1 1 calc GR
H23B H 0.7761 0.5478 0.7313 0.059 Uiso 1 1 calc GR
H23C H 0.7632 0.6455 0.7327 0.059 Uiso 1 1 calc GR
C26 C 0.48207(18) 0.46886(18) 0.94143(18) 0.0247(5) Uani 1 1 d .
C28 C 0.4404(3) 0.4396(2) 1.0694(2) 0.0428(9) Uani 1 1 d .
H28A H 0.3965 0.3946 1.0668 0.051 Uiso 1 1 calc R
H28B H 0.4396 0.4778 1.1179 0.051 Uiso 1 1 calc R
C29 C 0.5353(2) 0.4058(2) 1.0812(2) 0.0394(8) Uani 1 1 d .
H29A H 0.5809 0.4352 1.1288 0.047 Uiso 1 1 calc R
H29B H 0.5385 0.3461 1.0947 0.047 Uiso 1 1 calc R
C30 C 0.6281(2) 0.39626(17) 0.97463(19) 0.0251(5) Uani 1 1 d .
C31 C 0.63324(19) 0.39358(17) 0.88716(18) 0.0235(5) Uani 1 1 d .
C32 C 0.7153(2) 0.36727(17) 0.87630(19) 0.0249(5) Uani 1 1 d .
H32 H 0.7207 0.3651 0.8181 0.030 Uiso 1 1 calc R
C33 C 0.7890(2) 0.34421(18) 0.9460(2) 0.0274(6) Uani 1 1 d .
H33 H 0.8433 0.3264 0.9356 0.033 Uiso 1 1 calc R
C34 C 0.7821(2) 0.34749(18) 1.0315(2) 0.0270(6) Uani 1 1 d .
C35 C 0.7025(2) 0.37277(18) 1.04582(19) 0.0276(6) Uani 1 1 d .
H35 H 0.6980 0.3743 1.1043 0.033 Uiso 1 1 calc R
C38 C 0.8551(3) 0.3321(3) 1.1861(2) 0.0426(8) Uani 1 1 d .
H38A H 0.8359 0.3879 1.1961 0.064 Uiso 1 1 calc GR
H38B H 0.9150 0.3211 1.2274 0.064 Uiso 1 1 calc GR
H38C H 0.8116 0.2920 1.1956 0.064 Uiso 1 1 calc GR
C39 C 0.33262(19) 0.51595(18) 0.94141(19) 0.0261(6) Uani 1 1 d .
C40 C 0.2688(2) 0.4656(2) 0.8825(2) 0.0328(6) Uani 1 1 d .
C41 C 0.1833(2) 0.4982(2) 0.8429(2) 0.0361(7) Uani 1 1 d .
H41 H 0.1395 0.4653 0.8022 0.043 Uiso 1 1 calc R
C42 C 0.1598(2) 0.5777(2) 0.8609(2) 0.0341(7) Uani 1 1 d .
C43 C 0.2249(2) 0.62579(19) 0.9191(2) 0.0300(6) Uani 1 1 d .
H43 H 0.2099 0.6802 0.9317 0.036 Uiso 1 1 calc R
C44 C 0.3121(2) 0.59598(19) 0.9598(2) 0.0270(6) Uani 1 1 d .
C45 C 0.2913(3) 0.3793(2) 0.8602(3) 0.0484(9) Uani 1 1 d .
H45A H 0.3349 0.3818 0.8265 0.073 Uiso 1 1 calc GR
H45B H 0.2361 0.3518 0.8248 0.073 Uiso 1 1 calc GR
H45C H 0.3174 0.3483 0.9149 0.073 Uiso 1 1 calc GR
C46 C 0.0664(2) 0.6107(3) 0.8163(3) 0.0485(9) Uani 1 1 d .
H46A H 0.0567 0.6610 0.8464 0.073 Uiso 1 1 calc GR
H46B H 0.0213 0.5693 0.8191 0.073 Uiso 1 1 calc GR
H46C H 0.0606 0.6232 0.7543 0.073 Uiso 1 1 calc GR
C47 C 0.3814(2) 0.6514(2) 1.0201(2) 0.0356(7) Uani 1 1 d .
H47A H 0.4141 0.6209 1.0734 0.053 Uiso 1 1 calc GR
H47B H 0.3511 0.6990 1.0367 0.053 Uiso 1 1 calc GR
H47C H 0.4242 0.6703 0.9895 0.053 Uiso 1 1 calc GR
Fe74 Fe 0.46604(3) 0.45976(2) 0.32866(3) 0.01868(9) Uani 1 1 d .
O62 O 0.36642(13) 0.38660(12) 0.30269(13) 0.0241(4) Uani 1 1 d .
O63 O 0.12718(15) 0.31282(15) 0.49055(16) 0.0367(5) Uani 1 1 d .
O86 O 0.56848(12) 0.45299(12) 0.28608(13) 0.0233(4) Uani 1 1 d .
O87 O 0.78992(15) 0.70536(15) 0.23983(19) 0.0410(6) Uani 1 1 d .
N52 N 0.55056(15) 0.48368(14) 0.52780(15) 0.0226(5) Uani 1 1 d .
N55 N 0.41989(15) 0.42172(14) 0.49387(15) 0.0210(4) Uani 1 1 d .
N75 N 0.50597(15) 0.62650(14) 0.27012(16) 0.0226(4) Uani 1 1 d .
N77 N 0.37413(16) 0.62767(15) 0.29398(17) 0.0254(5) Uani 1 1 d .
C51 C 0.48291(16) 0.45485(16) 0.46066(16) 0.0186(4) Uani 1 1 d .
C53 C 0.5392(2) 0.4667(2) 0.61506(18) 0.0322(6) Uani 1 1 d .
H53A H 0.5429 0.5179 0.6499 0.039 Uiso 1 1 calc R
H53B H 0.5853 0.4273 0.6489 0.039 Uiso 1 1 calc R
C54 C 0.4448(2) 0.4296(2) 0.5914(2) 0.0323(6) Uani 1 1 d .
H54A H 0.4456 0.3751 0.6198 0.039 Uiso 1 1 calc R
H54B H 0.4024 0.4664 0.6093 0.039 Uiso 1 1 calc R
C56 C 0.33606(17) 0.38705(16) 0.44475(18) 0.0206(5) Uani 1 1 d .
C57 C 0.31360(18) 0.36995(16) 0.35349(18) 0.0218(5) Uani 1 1 d .
C58 C 0.22999(18) 0.33215(18) 0.3140(2) 0.0257(5) Uani 1 1 d .
H58 H 0.2139 0.3195 0.2528 0.031 Uiso 1 1 calc R
C59 C 0.16949(19) 0.31239(18) 0.3605(2) 0.0294(6) Uani 1 1 d .
H59 H 0.1138 0.2860 0.3316 0.035 Uiso 1 1 calc R
C60 C 0.19152(19) 0.33168(18) 0.4493(2) 0.0272(6) Uani 1 1 d .
C61 C 0.27417(18) 0.36797(17) 0.49149(19) 0.0241(5) Uani 1 1 d .
H61 H 0.2892 0.3801 0.5528 0.029 Uiso 1 1 calc R
C64 C 0.1483(3) 0.3321(4) 0.5815(3) 0.0597(12) Uani 1 1 d .
H64A H 0.1625 0.3910 0.5902 0.090 Uiso 1 1 calc GR
H64B H 0.2007 0.2997 0.6148 0.090 Uiso 1 1 calc GR
H64C H 0.0964 0.3192 0.6025 0.090 Uiso 1 1 calc GR
C65 C 0.63641(17) 0.50866(18) 0.51930(17) 0.0228(5) Uani 1 1 d .
C66 C 0.69782(19) 0.44765(18) 0.51267(18) 0.0257(5) Uani 1 1 d .
C67 C 0.78300(19) 0.4722(2) 0.5092(2) 0.0311(6) Uani 1 1 d .
H67 H 0.8253 0.4313 0.5048 0.037 Uiso 1 1 calc R
C68 C 0.8077(2) 0.5544(2) 0.5122(2) 0.0327(6) Uani 1 1 d .
C69 C 0.7444(2) 0.6138(2) 0.5164(2) 0.0318(6) Uani 1 1 d .
H69 H 0.7600 0.6704 0.5168 0.038 Uiso 1 1 calc R
C70 C 0.6588(2) 0.59224(18) 0.52015(19) 0.0270(6) Uani 1 1 d .
C71 C 0.6734(2) 0.3583(2) 0.5090(2) 0.0341(6) Uani 1 1 d .
H71A H 0.6647 0.3416 0.5654 0.051 Uiso 1 1 calc GR
H71B H 0.7222 0.3256 0.4981 0.051 Uiso 1 1 calc GR
H71C H 0.6174 0.3491 0.4611 0.051 Uiso 1 1 calc GR
C72 C 0.9003(2) 0.5795(3) 0.5093(3) 0.0490(9) Uani 1 1 d .
H72A H 0.9016 0.5802 0.4478 0.074 Uiso 1 1 calc GR
H72B H 0.9452 0.5401 0.5433 0.074 Uiso 1 1 calc GR
H72C H 0.9145 0.6347 0.5349 0.074 Uiso 1 1 calc GR
C73 C 0.5921(2) 0.6587(2) 0.5253(3) 0.0372(7) Uani 1 1 d .
H73A H 0.6235 0.7117 0.5385 0.056 Uiso 1 1 calc GR
H73B H 0.5651 0.6451 0.5722 0.056 Uiso 1 1 calc GR
H73C H 0.5445 0.6623 0.4686 0.056 Uiso 1 1 calc GR
C76 C 0.44430(18) 0.57995(17) 0.29385(17) 0.0219(5) Uani 1 1 d .
C78 C 0.3822(2) 0.71227(18) 0.2644(2) 0.0323(6) Uani 1 1 d .
H78A H 0.3739 0.7530 0.3078 0.039 Uiso 1 1 calc R
H78B H 0.3376 0.7232 0.2062 0.039 Uiso 1 1 calc R
C79 C 0.4790(2) 0.71393(18) 0.2583(2) 0.0298(6) Uani 1 1 d .
H79A H 0.4806 0.7348 0.2001 0.036 Uiso 1 1 calc R
H79B H 0.5186 0.7486 0.3055 0.036 Uiso 1 1 calc R
C80 C 0.59307(18) 0.59998(17) 0.26897(18) 0.0231(5) Uani 1 1 d .
C81 C 0.62116(18) 0.51629(17) 0.27900(17) 0.0224(5) Uani 1 1 d .
C82 C 0.70945(18) 0.49904(19) 0.27930(18) 0.0260(5) Uani 1 1 d .
H82 H 0.7298 0.4436 0.2876 0.031 Uiso 1 1 calc R
C83 C 0.76938(19) 0.55944(19) 0.2680(2) 0.0285(6) Uani 1 1 d .
H83 H 0.8291 0.5453 0.2689 0.034 Uiso 1 1 calc R
C84 C 0.7401(2) 0.63986(19) 0.2555(2) 0.0297(6) Uani 1 1 d .
C85 C 0.65278(19) 0.66022(18) 0.2570(2) 0.0270(6) Uani 1 1 d .
H85 H 0.6338 0.7161 0.2499 0.032 Uiso 1 1 calc R
C88 C 0.8829(2) 0.6904(2) 0.2513(3) 0.0486(10) Uani 1 1 d .
H88A H 0.8891 0.6502 0.2074 0.073 Uiso 1 1 calc GR
H88B H 0.9112 0.6687 0.3109 0.073 Uiso 1 1 calc GR
H88C H 0.9125 0.7420 0.2437 0.073 Uiso 1 1 calc GR
C89 C 0.29218(19) 0.59598(18) 0.3071(2) 0.0259(5) Uani 1 1 d .
C90 C 0.2265(2) 0.5615(2) 0.2355(2) 0.0306(6) Uani 1 1 d .
C91 C 0.1479(2) 0.5311(2) 0.2496(2) 0.0345(7) Uani 1 1 d .
H91 H 0.1030 0.5070 0.2015 0.041 Uiso 1 1 calc R
C92 C 0.1332(2) 0.5348(2) 0.3319(2) 0.0339(7) Uani 1 1 d .
C93 C 0.1995(2) 0.5694(2) 0.4013(2) 0.0331(7) Uani 1 1 d .
H93 H 0.1902 0.5721 0.4579 0.040 Uiso 1 1 calc R
C94 C 0.2800(2) 0.60068(18) 0.3909(2) 0.0280(6) Uani 1 1 d .
C95 C 0.2399(3) 0.5551(3) 0.1455(2) 0.0476(9) Uani 1 1 d .
H95A H 0.2514 0.6100 0.1255 0.071 Uiso 1 1 calc GR
H95B H 0.1854 0.5320 0.1037 0.071 Uiso 1 1 calc GR
H95C H 0.2916 0.5192 0.1487 0.071 Uiso 1 1 calc GR
C96 C 0.0478(2) 0.5009(3) 0.3457(3) 0.0479(9) Uani 1 1 d .
H96A H 0.0627 0.4541 0.3865 0.072 Uiso 1 1 calc GR
H96B H 0.0068 0.4827 0.2889 0.072 Uiso 1 1 calc GR
H96C H 0.0182 0.5439 0.3706 0.072 Uiso 1 1 calc GR
C97 C 0.3500(2) 0.6368(2) 0.4689(2) 0.0345(7) Uani 1 1 d .
H97A H 0.3996 0.5974 0.4905 0.052 Uiso 1 1 calc GR
H97B H 0.3227 0.6487 0.5159 0.052 Uiso 1 1 calc GR
H97C H 0.3735 0.6878 0.4511 0.052 Uiso 1 1 calc GR
O111 O 0.0131(3) 0.3015(4) -0.0599(3) 0.0966(16) Uani 1 1 d .
C112 C 0.0933(5) 0.3408(8) -0.0389(5) 0.130(4) Uani 1 1 d .
H11A H 0.0839 0.4011 -0.0389 0.156 Uiso 1 1 calc R
H11B H 0.1253 0.3279 -0.0829 0.156 Uiso 1 1 calc R
C113 C 0.1494(4) 0.3120(5) 0.0529(4) 0.0789(16) Uani 1 1 d .
H11C H 0.1959 0.2717 0.0489 0.095 Uiso 1 1 calc R
H11D H 0.1793 0.3591 0.0898 0.095 Uiso 1 1 calc R
C114 C 0.0822(3) 0.2737(3) 0.0889(4) 0.0649(12) Uani 1 1 d .
H11E H 0.0532 0.3149 0.1178 0.078 Uiso 1 1 calc R
H11F H 0.1095 0.2298 0.1318 0.078 Uiso 1 1 calc R
C115 C 0.0164(4) 0.2392(4) 0.0073(4) 0.0763(15) Uani 1 1 d .
H11G H 0.0377 0.1858 -0.0091 0.092 Uiso 1 1 calc R
H11H H -0.0439 0.2314 0.0157 0.092 Uiso 1 1 calc R
O101 O 0.94929(17) 0.32895(17) 0.64234(19) 0.0443(6) Uani 1 1 d .
C102 C 0.9491(2) 0.3897(2) 0.7063(3) 0.0413(8) Uani 1 1 d .
H10A H 0.9441 0.4454 0.6799 0.050 Uiso 1 1 calc R
H10B H 1.0054 0.3869 0.7562 0.050 Uiso 1 1 calc R
C103 C 0.8683(2) 0.3715(2) 0.7376(2) 0.0415(8) Uani 1 1 d .
H10C H 0.8126 0.3965 0.6982 0.050 Uiso 1 1 calc R
H10D H 0.8776 0.3911 0.7988 0.050 Uiso 1 1 calc R
C104 C 0.8652(3) 0.2786(3) 0.7323(3) 0.0482(9) Uani 1 1 d .
H10E H 0.9073 0.2535 0.7858 0.058 Uiso 1 1 calc R
H10F H 0.8034 0.2577 0.7248 0.058 Uiso 1 1 calc R
C105 C 0.8948(2) 0.2614(2) 0.6515(3) 0.0407(8) Uani 1 1 d .
H10G H 0.9298 0.2095 0.6590 0.049 Uiso 1 1 calc R
H10H H 0.8415 0.2563 0.5985 0.049 Uiso 1 1 calc R

loop_
_atom_site_aniso_label
_atom_site_aniso_U_11
_atom_site_aniso_U_22
_atom_site_aniso_U_33
_atom_site_aniso_U_23
_atom_site_aniso_U_13
_atom_site_aniso_U_12
Fe24 0.02298(19) 0.0203(2) 0.0200(2) 0.00095(16) 0.00873(15) -0.00046(16)
O12 0.0245(9) 0.0249(10) 0.0298(10) -0.0030(8) 0.0076(8) -0.0021(7)
O13 0.0241(10) 0.0387(12) 0.0420(13) 0.0088(10) 0.0096(9) 0.0095(9)
O36 0.0302(10) 0.0286(10) 0.0218(10) 0.0007(8) 0.0099(8) 0.0047(8)
O37 0.0333(11) 0.0380(12) 0.0275(11) 0.0057(9) 0.0077(9) 0.0076(9)
N1 0.0206(10) 0.0207(11) 0.0281(12) 0.0025(9) 0.0071(9) 0.0006(8)
N3 0.0204(10) 0.0214(11) 0.0265(12) 0.0035(9) 0.0054(9) -0.0015(8)
N25 0.0337(12) 0.0296(12) 0.0219(12) 0.0059(9) 0.0159(10) 0.0075(10)
N27 0.0328(12) 0.0299(13) 0.0251(11) 0.0030(9) 0.0162(10) 0.0059(9)
C2 0.0228(12) 0.0228(12) 0.0188(12) -0.0010(10) 0.0079(10) -0.0012(10)
C4 0.0247(14) 0.0244(14) 0.053(2) 0.0080(13) 0.0030(13) -0.0017(11)
C5 0.0227(13) 0.0222(14) 0.0370(16) 0.0041(12) 0.0076(11) -0.0004(10)
C6 0.0199(12) 0.0278(13) 0.0213(13) 0.0008(10) 0.0093(10) 0.0003(10)
C7 0.0228(12) 0.0280(13) 0.0196(12) -0.0026(10) 0.0087(10) -0.0003(10)
C8 0.0259(13) 0.0336(15) 0.0289(14) -0.0041(12) 0.0094(11) -0.0041(11)
C9 0.0210(12) 0.0410(17) 0.0272(15) -0.0017(12) 0.0074(11) -0.0004(11)
C10 0.0229(13) 0.0351(15) 0.0246(14) 0.0048(11) 0.0105(11) 0.0069(11)
C11 0.0228(12) 0.0288(14) 0.0256(14) 0.0021(11) 0.0101(11) 0.0008(10)
C14 0.0246(14) 0.054(2) 0.0364(17) 0.0090(15) 0.0091(13) 0.0140(13)
C15 0.0223(12) 0.0233(13) 0.0244(14) 0.0038(10) 0.0022(10) -0.0037(10)
C16 0.0217(13) 0.0228(13) 0.0393(16) 0.0008(12) 0.0061(12) -0.0034(10)
C17 0.0227(14) 0.0272(15) 0.060(2) 0.0043(14) 0.0022(14) -0.0011(11)
C18 0.0315(17) 0.0390(19) 0.058(2) 0.0194(17) -0.0104(16) -0.0085(14)
C19 0.0431(19) 0.061(3) 0.0310(18) 0.0196(16) -0.0047(15) -0.0184(17)
C20 0.0299(15) 0.0448(18) 0.0259(15) 0.0046(13) 0.0035(12) -0.0127(13)
C21 0.049(2) 0.079(3) 0.0280(17) -0.0129(17) 0.0149(15) -0.022(2)
C22 0.041(2) 0.066(3) 0.090(4) 0.038(3) -0.022(2) -0.006(2)
C23 0.0309(15) 0.0476(19) 0.0418(19) -0.0112(15) 0.0146(14) -0.0045(14)
C26 0.0283(12) 0.0249(13) 0.0240(12) -0.0019(11) 0.0124(10) 0.0011(11)
C28 0.0492(19) 0.053(2) 0.0359(18) 0.0173(15) 0.0280(16) 0.0197(16)
C29 0.0478(18) 0.052(2) 0.0264(16) 0.0137(14) 0.0230(14) 0.0199(16)
C30 0.0312(14) 0.0224(12) 0.0252(14) 0.0028(10) 0.0136(11) 0.0039(11)
C31 0.0292(13) 0.0205(12) 0.0227(13) 0.0013(10) 0.0105(11) 0.0019(10)
C32 0.0312(14) 0.0221(13) 0.0243(14) 0.0001(10) 0.0129(11) 0.0003(11)
C33 0.0289(13) 0.0260(13) 0.0293(15) -0.0012(11) 0.0115(11) 0.0006(11)
C34 0.0298(14) 0.0253(14) 0.0252(14) 0.0040(11) 0.0071(11) 0.0019(11)
C35 0.0359(15) 0.0253(13) 0.0241(14) 0.0023(11) 0.0128(12) 0.0037(11)
C38 0.0451(18) 0.055(2) 0.0246(16) 0.0028(14) 0.0055(14) 0.0137(16)
C39 0.0279(13) 0.0285(14) 0.0272(14) 0.0010(11) 0.0162(11) -0.0008(11)
C40 0.0352(15) 0.0277(14) 0.0416(17) -0.0047(13) 0.0206(13) -0.0068(13)
C41 0.0290(14) 0.0391(17) 0.0430(17) -0.0106(15) 0.0150(13) -0.0112(14)
C42 0.0266(14) 0.0395(17) 0.0391(17) -0.0010(13) 0.0143(13) -0.0023(12)
C43 0.0307(14) 0.0283(14) 0.0347(16) -0.0017(12) 0.0153(12) 0.0025(11)
C44 0.0298(14) 0.0285(14) 0.0258(14) -0.0004(11) 0.0131(11) -0.0015(11)
C45 0.050(2) 0.0309(18) 0.070(3) -0.0145(17) 0.026(2) -0.0090(15)
C46 0.0274(16) 0.062(2) 0.054(2) -0.0037(18) 0.0096(15) 0.0012(15)
C47 0.0348(15) 0.0332(16) 0.0377(17) -0.0091(13) 0.0091(13) 0.0022(12)
Fe74 0.01998(17) 0.01950(19) 0.01820(19) -0.00009(16) 0.00820(14) 0.00011(16)
O62 0.0252(9) 0.0258(10) 0.0243(10) -0.0052(7) 0.0117(8) -0.0035(7)
O63 0.0263(10) 0.0469(13) 0.0419(13) 0.0021(10) 0.0179(10) -0.0068(9)
O86 0.0256(9) 0.0191(9) 0.0294(10) -0.0013(7) 0.0144(7) -0.0014(7)
O87 0.0266(11) 0.0335(12) 0.0617(16) 0.0160(11) 0.0113(11) -0.0061(9)
N52 0.0256(11) 0.0249(12) 0.0184(10) -0.0016(8) 0.0083(8) -0.0040(8)
N55 0.0234(10) 0.0229(11) 0.0187(11) -0.0014(8) 0.0090(9) -0.0010(8)
N75 0.0250(11) 0.0189(10) 0.0247(11) 0.0029(8) 0.0085(9) 0.0013(8)
N77 0.0268(11) 0.0228(11) 0.0287(12) 0.0031(9) 0.0113(10) 0.0049(9)
C51 0.0208(11) 0.0158(11) 0.0205(11) 0.0019(9) 0.0082(9) 0.0012(9)
C53 0.0365(15) 0.0419(16) 0.0188(13) -0.0043(12) 0.0093(11) -0.0128(13)
C54 0.0387(16) 0.0389(16) 0.0228(14) -0.0021(12) 0.0148(12) -0.0117(13)
C56 0.0207(12) 0.0177(12) 0.0247(13) 0.0008(9) 0.0087(10) 0.0004(9)
C57 0.0216(12) 0.0202(12) 0.0254(13) -0.0009(10) 0.0098(10) 0.0025(10)
C58 0.0213(12) 0.0275(13) 0.0279(14) -0.0028(11) 0.0069(11) -0.0015(10)
C59 0.0211(12) 0.0285(14) 0.0386(17) 0.0003(12) 0.0086(12) -0.0014(10)
C60 0.0227(13) 0.0280(14) 0.0346(15) 0.0057(11) 0.0144(12) 0.0007(10)
C61 0.0240(12) 0.0245(13) 0.0266(14) 0.0018(10) 0.0120(11) 0.0016(10)
C64 0.051(2) 0.094(3) 0.045(2) -0.009(2) 0.0313(19) -0.029(2)
C65 0.0234(12) 0.0251(13) 0.0190(12) 0.0004(10) 0.0050(9) -0.0042(11)
C66 0.0276(13) 0.0272(15) 0.0207(12) -0.0003(10) 0.0046(10) -0.0014(11)
C67 0.0251(13) 0.0383(17) 0.0303(14) -0.0014(12) 0.0086(11) 0.0007(12)
C68 0.0261(14) 0.0445(18) 0.0279(15) 0.0001(13) 0.0084(12) -0.0074(12)
C69 0.0351(15) 0.0304(15) 0.0278(15) 0.0000(12) 0.0059(12) -0.0121(12)
C70 0.0302(14) 0.0246(14) 0.0246(14) -0.0001(11) 0.0057(11) -0.0037(11)
C71 0.0340(15) 0.0263(15) 0.0404(18) -0.0028(12) 0.0087(13) 0.0018(12)
C72 0.0319(17) 0.065(3) 0.052(2) 0.0027(18) 0.0150(16) -0.0141(16)
C73 0.0389(16) 0.0247(14) 0.0469(19) -0.0040(13) 0.0111(14) -0.0010(13)
C76 0.0230(12) 0.0245(13) 0.0185(12) -0.0004(10) 0.0065(10) 0.0028(10)
C78 0.0354(16) 0.0238(14) 0.0414(18) 0.0044(12) 0.0172(14) 0.0075(11)
C79 0.0334(15) 0.0207(14) 0.0360(16) 0.0024(11) 0.0114(13) 0.0029(11)
C80 0.0234(12) 0.0259(13) 0.0194(12) 0.0011(10) 0.0053(10) 0.0001(10)
C81 0.0241(12) 0.0238(13) 0.0208(12) 0.0003(10) 0.0090(10) -0.0021(10)
C82 0.0256(12) 0.0264(13) 0.0275(13) 0.0031(11) 0.0101(10) 0.0014(11)
C83 0.0229(13) 0.0310(14) 0.0322(15) 0.0058(11) 0.0089(11) -0.0004(11)
C84 0.0253(13) 0.0303(15) 0.0325(15) 0.0076(12) 0.0072(11) -0.0051(11)
C85 0.0257(13) 0.0248(13) 0.0299(15) 0.0047(11) 0.0071(11) -0.0014(11)
C88 0.0265(16) 0.044(2) 0.075(3) 0.0133(18) 0.0134(17) -0.0089(14)
C89 0.0240(13) 0.0246(13) 0.0308(15) 0.0038(11) 0.0109(11) 0.0076(10)
C90 0.0268(14) 0.0373(16) 0.0288(15) 0.0028(12) 0.0098(12) 0.0066(12)
C91 0.0243(13) 0.0409(17) 0.0372(17) 0.0035(13) 0.0074(12) 0.0051(12)
C92 0.0289(14) 0.0324(15) 0.0451(19) 0.0118(13) 0.0181(14) 0.0118(12)
C93 0.0378(16) 0.0322(15) 0.0350(17) 0.0096(12) 0.0198(14) 0.0133(12)
C94 0.0330(14) 0.0246(13) 0.0286(15) 0.0044(11) 0.0123(12) 0.0116(11)
C95 0.0408(18) 0.075(3) 0.0277(17) -0.0078(17) 0.0118(14) -0.0072(18)
C96 0.0317(15) 0.053(2) 0.066(2) 0.018(2) 0.0245(16) 0.0120(16)
C97 0.0449(17) 0.0319(16) 0.0268(15) -0.0005(12) 0.0106(13) 0.0076(13)
O111 0.065(2) 0.159(5) 0.056(2) 0.016(3) 0.0021(18) 0.014(3)
C112 0.068(4) 0.238(12) 0.086(5) 0.046(6) 0.024(3) -0.031(5)
C113 0.056(3) 0.115(5) 0.058(3) 0.007(3) 0.006(2) 0.000(3)
C114 0.068(3) 0.053(3) 0.062(3) 0.004(2) 0.001(2) 0.006(2)
C115 0.063(3) 0.065(3) 0.083(4) -0.007(3) -0.005(3) 0.019(2)
O101 0.0413(13) 0.0473(14) 0.0522(15) -0.0027(12) 0.0261(12) -0.0039(11)
C102 0.0415(18) 0.0375(18) 0.0446(19) -0.0039(15) 0.0122(15) -0.0139(14)
C103 0.0391(17) 0.050(2) 0.0383(18) -0.0047(15) 0.0157(15) 0.0004(15)
C104 0.049(2) 0.048(2) 0.049(2) 0.0013(17) 0.0164(17) -0.0206(17)
C105 0.0283(15) 0.0348(17) 0.055(2) -0.0047(15) 0.0065(14) 0.0000(13)

loop_
_atom_type_symbol
_atom_type_description
_atom_type_scat_dispersion_real
_atom_type_scat_dispersion_imag
_atom_type_scat_source
C C 0.0181 0.0091 'International Tables Vol C Tables 4.2.6.8 and 6.1.1.4'
H H 0.0000 0.0000 'International Tables Vol C Tables 4.2.6.8 and 6.1.1.4'
Fe Fe -1.1336 3.1974 'International Tables Vol C Tables 4.2.6.8 and 6.1.1.4'
N N 0.0311 0.0180 'International Tables Vol C Tables 4.2.6.8 and 6.1.1.4'
O O 0.0492 0.0322 'International Tables Vol C Tables 4.2.6.8 and 6.1.1.4'

loop_
_exptl_crystal_face_index_h
_exptl_crystal_face_index_k
_exptl_crystal_face_index_l
_exptl_crystal_face_perp_dist
_exptl_oxdiff_crystal_face_indexfrac_h
_exptl_oxdiff_crystal_face_indexfrac_k
_exptl_oxdiff_crystal_face_indexfrac_l
_exptl_oxdiff_crystal_face_x
_exptl_oxdiff_crystal_face_y
_exptl_oxdiff_crystal_face_z
2 1 0 0.0452 1.9982 0.9989 -0.0008 -0.0107 -0.1397 0.1805
0 0 -1 0.0821 -0.0001 0.0005 -1.0000 0.0061 0.0942 0.0383
0 0 1 0.0550 0.0001 -0.0005 1.0000 -0.0061 -0.0942 -0.0383
2 1 -2 0.0480 1.9979 1.0000 -2.0007 0.0015 0.0486 0.2572
0 -1 0 0.0323 -0.0003 -1.0009 -0.0000 0.0869 0.0096 -0.0373
0 1 0 0.0132 0.0003 1.0009 0.0000 -0.0869 -0.0096 0.0373
-1 2 -1 0.0334 -0.9985 2.0033 -0.9995 -0.2057 0.1401 0.0413
-2 -1 1 0.0363 -1.9981 -0.9995 1.0008 0.0046 0.0455 -0.2189

loop_
_geom_angle_atom_site_label_1
_geom_angle_atom_site_label_2
_geom_angle_atom_site_label_3
_geom_angle
O12 Fe24 O36 125.15(9)
O12 Fe24 C2 91.51(10)
O12 Fe24 C26 118.22(10)
O36 Fe24 C2 117.49(10)
O36 Fe24 C26 90.98(10)
C26 Fe24 C2 115.89(11)
C7 O12 Fe24 127.86(18)
C10 O13 C14 116.6(3)
C31 O36 Fe24 122.55(17)
C34 O37 C38 116.7(2)
C2 N1 C5 112.2(2)
C2 N1 C6 126.8(2)
C6 N1 C5 120.8(2)
C2 N3 C4 113.8(2)
C2 N3 C15 125.2(2)
C15 N3 C4 119.9(2)
C26 N25 C29 112.7(2)
C26 N25 C30 125.8(2)
C30 N25 C29 121.2(2)
C26 N27 C28 113.3(2)
C26 N27 C39 123.0(2)
C39 N27 C28 121.1(2)
N1 C2 Fe24 121.95(19)
N3 C2 Fe24 129.8(2)
N3 C2 N1 107.8(2)
N3 C4 H4A 111.3
N3 C4 H4B 111.3
N3 C4 C5 102.5(2)
H4A C4 H4B 109.2
C5 C4 H4A 111.3
C5 C4 H4B 111.3
N1 C5 C4 103.1(2)
N1 C5 H5A 111.1
N1 C5 H5B 111.1
C4 C5 H5A 111.1
C4 C5 H5B 111.1
H5A C5 H5B 109.1
N1 C6 C7 122.2(2)
C11 C6 N1 117.9(2)
C11 C6 C7 119.9(2)
O12 C7 C6 124.5(2)
O12 C7 C8 119.0(3)
C8 C7 C6 116.5(3)
C7 C8 H8 118.3
C9 C8 C7 123.5(3)
C9 C8 H8 118.3
C8 C9 H9 120.5
C10 C9 C8 119.0(3)
C10 C9 H9 120.5
O13 C10 C9 125.2(3)
O13 C10 C11 115.3(3)
C9 C10 C11 119.5(3)
C6 C11 H11 119.2
C10 C11 C6 121.6(3)
C10 C11 H11 119.2
O13 C14 H14A 109.5
O13 C14 H14B 109.5
O13 C14 H14C 109.5
H14A C14 H14B 109.5
H14A C14 H14C 109.5
H14B C14 H14C 109.5
C16 C15 N3 119.3(3)
C16 C15 C20 121.4(3)
C20 C15 N3 119.2(3)
C15 C16 C17 118.2(3)
C15 C16 C23 122.2(3)
C17 C16 C23 119.6(3)
C16 C17 H17 119.1
C18 C17 C16 121.7(3)
C18 C17 H17 119.1
C17 C18 C22 120.2(4)
C19 C18 C17 118.4(3)
C19 C18 C22 121.4(4)
C18 C19 H19 118.9
C18 C19 C20 122.3(3)
C20 C19 H19 118.9
C15 C20 C21 121.8(3)
C19 C20 C15 117.9(3)
C19 C20 C21 120.3(3)
C20 C21 H21A 109.5
C20 C21 H21B 109.5
C20 C21 H21C 109.5
H21A C21 H21B 109.5
H21A C21 H21C 109.5
H21B C21 H21C 109.5
C18 C22 H22A 109.5
C18 C22 H22B 109.5
C18 C22 H22C 109.5
H22A C22 H22B 109.5
H22A C22 H22C 109.5
H22B C22 H22C 109.5
C16 C23 H23A 109.5
C16 C23 H23B 109.5
C16 C23 H23C 109.5
H23A C23 H23B 109.5
H23A C23 H23C 109.5
H23B C23 H23C 109.5
N25 C26 Fe24 121.45(18)
N27 C26 Fe24 130.3(2)
N27 C26 N25 108.1(2)
N27 C28 H28A 111.3
N27 C28 H28B 111.3
N27 C28 C29 102.2(2)
H28A C28 H28B 109.2
C29 C28 H28A 111.3
C29 C28 H28B 111.3
N25 C29 C28 102.5(3)
N25 C29 H29A 111.3
N25 C29 H29B 111.3
C28 C29 H29A 111.3
C28 C29 H29B 111.3
H29A C29 H29B 109.2
C31 C30 N25 121.8(3)
C35 C30 N25 117.8(2)
C35 C30 C31 120.4(3)
O36 C31 C30 124.5(2)
O36 C31 C32 118.8(2)
C32 C31 C30 116.7(3)
C31 C32 H32 118.4
C33 C32 C31 123.3(3)
C33 C32 H32 118.4
C32 C33 H33 120.6
C32 C33 C34 118.9(3)
C34 C33 H33 120.6
O37 C34 C33 115.7(3)
C35 C34 O37 124.2(3)
C35 C34 C33 120.1(3)
C30 C35 H35 119.7
C34 C35 C30 120.6(3)
C34 C35 H35 119.7
O37 C38 H38A 109.5
O37 C38 H38B 109.5
O37 C38 H38C 109.5
H38A C38 H38B 109.5
H38A C38 H38C 109.5
H38B C38 H38C 109.5
C40 C39 N27 118.8(3)
C44 C39 N27 119.5(3)
C44 C39 C40 121.6(3)
C39 C40 C45 122.0(3)
C41 C40 C39 117.8(3)
C41 C40 C45 120.2(3)
C40 C41 H41 118.9
C40 C41 C42 122.2(3)
C42 C41 H41 118.9
C41 C42 C46 120.4(3)
C43 C42 C41 118.4(3)
C43 C42 C46 121.2(3)
C42 C43 H43 119.2
C42 C43 C44 121.5(3)
C44 C43 H43 119.2
C39 C44 C43 118.5(3)
C39 C44 C47 121.9(3)
C43 C44 C47 119.7(3)
C40 C45 H45A 109.5
C40 C45 H45B 109.5
C40 C45 H45C 109.5
H45A C45 H45B 109.5
H45A C45 H45C 109.5
H45B C45 H45C 109.5
C42 C46 H46A 109.5
C42 C46 H46B 109.5
C42 C46 H46C 109.5
H46A C46 H46B 109.5
H46A C46 H46C 109.5
H46B C46 H46C 109.5
C44 C47 H47A 109.5
C44 C47 H47B 109.5
C44 C47 H47C 109.5
H47A C47 H47B 109.5
H47A C47 H47C 109.5
H47B C47 H47C 109.5
O62 Fe74 O86 126.77(8)
O62 Fe74 C51 92.66(9)
O62 Fe74 C76 119.05(10)
O86 Fe74 C51 119.80(9)
O86 Fe74 C76 92.74(9)
C76 Fe74 C51 106.13(10)
C57 O62 Fe74 127.03(18)
C60 O63 C64 116.9(3)
C81 O86 Fe74 125.40(16)
C84 O87 C88 116.5(3)
C51 N52 C53 113.4(2)
C51 N52 C65 123.6(2)
C65 N52 C53 121.0(2)
C51 N55 C54 112.1(2)
C51 N55 C56 126.5(2)
C56 N55 C54 121.3(2)
C76 N75 C79 112.0(2)
C76 N75 C80 125.8(2)
C80 N75 C79 121.6(2)
C76 N77 C78 113.3(2)
C76 N77 C89 123.1(2)
C89 N77 C78 122.8(2)
N52 C51 Fe74 129.53(17)
N52 C51 N55 108.4(2)
N55 C51 Fe74 122.00(19)
N52 C53 H53A 111.3
N52 C53 H53B 111.3
N52 C53 C54 102.5(2)
H53A C53 H53B 109.2
C54 C53 H53A 111.3
C54 C53 H53B 111.3
N55 C54 C53 103.0(2)
N55 C54 H54A 111.2
N55 C54 H54B 111.2
C53 C54 H54A 111.2
C53 C54 H54B 111.2
H54A C54 H54B 109.1
C57 C56 N55 123.2(2)
C61 C56 N55 117.0(2)
C61 C56 C57 119.8(2)
O62 C57 C56 124.7(2)
O62 C57 C58 118.1(2)
C58 C57 C56 117.2(2)
C57 C58 H58 118.5
C59 C58 C57 123.0(3)
C59 C58 H58 118.5
C58 C59 H59 120.5
C60 C59 C58 119.0(3)
C60 C59 H59 120.5
O63 C60 C59 116.0(3)
O63 C60 C61 124.0(3)
C59 C60 C61 120.0(2)
C56 C61 H61 119.5
C60 C61 C56 121.0(3)
C60 C61 H61 119.5
O63 C64 H64A 109.5
O63 C64 H64B 109.5
O63 C64 H64C 109.5
H64A C64 H64B 109.5
H64A C64 H64C 109.5
H64B C64 H64C 109.5
C66 C65 N52 118.5(2)
C66 C65 C70 121.0(2)
C70 C65 N52 120.4(2)
C65 C66 C71 121.3(3)
C67 C66 C65 118.3(3)
C67 C66 C71 120.4(3)
C66 C67 H67 119.0
C68 C67 C66 121.9(3)
C68 C67 H67 119.0
C67 C68 C69 118.5(3)
C67 C68 C72 121.1(3)
C69 C68 C72 120.4(3)
C68 C69 H69 119.2
C68 C69 C70 121.6(3)
C70 C69 H69 119.2
C65 C70 C73 121.4(3)
C69 C70 C65 118.7(3)
C69 C70 C73 119.9(3)
C66 C71 H71A 109.5
C66 C71 H71B 109.5
C66 C71 H71C 109.5
H71A C71 H71B 109.5
H71A C71 H71C 109.5
H71B C71 H71C 109.5
C68 C72 H72A 109.5
C68 C72 H72B 109.5
C68 C72 H72C 109.5
H72A C72 H72B 109.5
H72A C72 H72C 109.5
H72B C72 H72C 109.5
C70 C73 H73A 109.5
C70 C73 H73B 109.5
C70 C73 H73C 109.5
H73A C73 H73B 109.5
H73A C73 H73C 109.5
H73B C73 H73C 109.5
N75 C76 Fe74 122.53(19)
N77 C76 Fe74 128.8(2)
N77 C76 N75 108.6(2)
N77 C78 H78A 111.3
N77 C78 H78B 111.3
N77 C78 C79 102.4(2)
H78A C78 H78B 109.2
C79 C78 H78A 111.3
C79 C78 H78B 111.3
N75 C79 C78 102.8(2)
N75 C79 H79A 111.2
N75 C79 H79B 111.2
C78 C79 H79A 111.2
C78 C79 H79B 111.2
H79A C79 H79B 109.1
C81 C80 N75 123.3(2)
C85 C80 N75 117.3(2)
C85 C80 C81 119.4(2)
O86 C81 C80 124.7(2)
O86 C81 C82 117.9(3)
C82 C81 C80 117.4(2)
C81 C82 H82 118.4
C81 C82 C83 123.2(3)
C83 C82 H82 118.4
C82 C83 H83 120.7
C84 C83 C82 118.7(3)
C84 C83 H83 120.7
O87 C84 C85 114.6(3)
C83 C84 O87 125.3(3)
C83 C84 C85 120.1(3)
C80 C85 C84 121.3(3)
C80 C85 H85 119.4
C84 C85 H85 119.4
O87 C88 H88A 109.5
O87 C88 H88B 109.5
O87 C88 H88C 109.5
H88A C88 H88B 109.5
H88A C88 H88C 109.5
H88B C88 H88C 109.5
C90 C89 N77 119.1(3)
C90 C89 C94 121.5(3)
C94 C89 N77 119.4(3)
C89 C90 C95 121.7(3)
C91 C90 C89 118.2(3)
C91 C90 C95 120.1(3)
C90 C91 H91 119.0
C92 C91 C90 122.1(3)
C92 C91 H91 119.0
C91 C92 C96 121.1(3)
C93 C92 C91 118.2(3)
C93 C92 C96 120.7(3)
C92 C93 H93 118.9
C92 C93 C94 122.1(3)
C94 C93 H93 118.9
C89 C94 C93 117.9(3)
C89 C94 C97 122.3(3)
C93 C94 C97 119.8(3)
C90 C95 H95A 109.5
C90 C95 H95B 109.5
C90 C95 H95C 109.5
H95A C95 H95B 109.5
H95A C95 H95C 109.5
H95B C95 H95C 109.5
C92 C96 H96A 109.5
C92 C96 H96B 109.5
C92 C96 H96C 109.5
H96A C96 H96B 109.5
H96A C96 H96C 109.5
H96B C96 H96C 109.5
C94 C97 H97A 109.5
C94 C97 H97B 109.5
C94 C97 H97C 109.5
H97A C97 H97B 109.5
H97A C97 H97C 109.5
H97B C97 H97C 109.5
C112 O111 C115 108.6(5)
O111 C112 H11A 110.1
O111 C112 H11B 110.1
O111 C112 C113 108.1(6)
H11A C112 H11B 108.4
C113 C112 H11A 110.1
C113 C112 H11B 110.1
C112 C113 H11C 111.1
C112 C113 H11D 111.1
H11C C113 H11D 109.0
C114 C113 C112 103.4(4)
C114 C113 H11C 111.1
C114 C113 H11D 111.1
C113 C114 H11E 111.4
C113 C114 H11F 111.4
C113 C114 C115 101.7(5)
H11E C114 H11F 109.3
C115 C114 H11E 111.4
C115 C114 H11F 111.4
O111 C115 C114 103.8(5)
O111 C115 H11G 111.0
O111 C115 H11H 111.0
C114 C115 H11G 111.0
C114 C115 H11H 111.0
H11G C115 H11H 109.0
C102 O101 C105 109.7(3)
O101 C102 H10A 110.5
O101 C102 H10B 110.5
O101 C102 C103 106.2(3)
H10A C102 H10B 108.7
C103 C102 H10A 110.5
C103 C102 H10B 110.5
C102 C103 H10C 111.5
C102 C103 H10D 111.5
C102 C103 C104 101.2(3)
H10C C103 H10D 109.4
C104 C103 H10C 111.5
C104 C103 H10D 111.5
C103 C104 H10E 111.2
C103 C104 H10F 111.2
H10E C104 H10F 109.2
C105 C104 C103 102.6(3)
C105 C104 H10E 111.2
C105 C104 H10F 111.2
O101 C105 C104 106.5(3)
O101 C105 H10G 110.4
O101 C105 H10H 110.4
C104 C105 H10G 110.4
C104 C105 H10H 110.4
H10G C105 H10H 108.6

loop_
_geom_bond_atom_site_label_1
_geom_bond_atom_site_label_2
_geom_bond_distance
Fe24 O12 1.904(2)
Fe24 O36 1.917(2)
Fe24 C2 2.055(3)
Fe24 C26 2.044(3)
O12 C7 1.324(4)
O13 C10 1.376(4)
O13 C14 1.427(4)
O36 C31 1.337(4)
O37 C34 1.385(4)
O37 C38 1.419(4)
N1 C2 1.358(4)
N1 C5 1.478(3)
N1 C6 1.424(3)
N3 C2 1.334(3)
N3 C4 1.470(4)
N3 C15 1.437(4)
N25 C26 1.348(4)
N25 C29 1.480(3)
N25 C30 1.420(3)
N27 C26 1.339(3)
N27 C28 1.475(4)
N27 C39 1.435(4)
C4 H4A 0.9900
C4 H4B 0.9900
C4 C5 1.515(4)
C5 H5A 0.9900
C5 H5B 0.9900
C6 C7 1.427(4)
C6 C11 1.393(4)
C7 C8 1.400(4)
C8 H8 0.9500
C8 C9 1.389(5)
C9 H9 0.9500
C9 C10 1.387(5)
C10 C11 1.392(4)
C11 H11 0.9500
C14 H14A 0.9800
C14 H14B 0.9800
C14 H14C 0.9800
C15 C16 1.395(4)
C15 C20 1.396(4)
C16 C17 1.396(4)
C16 C23 1.505(5)
C17 H17 0.9500
C17 C18 1.385(6)
C18 C19 1.379(6)
C18 C22 1.512(5)
C19 H19 0.9500
C19 C20 1.394(5)
C20 C21 1.501(5)
C21 H21A 0.9800
C21 H21B 0.9800
C21 H21C 0.9800
C22 H22A 0.9800
C22 H22B 0.9800
C22 H22C 0.9800
C23 H23A 0.9800
C23 H23B 0.9800
C23 H23C 0.9800
C28 H28A 0.9900
C28 H28B 0.9900
C28 C29 1.529(4)
C29 H29A 0.9900
C29 H29B 0.9900
C30 C31 1.412(4)
C30 C35 1.405(4)
C31 C32 1.400(4)
C32 H32 0.9500
C32 C33 1.383(4)
C33 H33 0.9500
C33 C34 1.391(4)
C34 C35 1.381(4)
C35 H35 0.9500
C38 H38A 0.9800
C38 H38B 0.9800
C38 H38C 0.9800
C39 C40 1.404(4)
C39 C44 1.389(4)
C40 C41 1.391(5)
C40 C45 1.510(5)
C41 H41 0.9500
C41 C42 1.392(5)
C42 C43 1.387(5)
C42 C46 1.508(5)
C43 H43 0.9500
C43 C44 1.400(4)
C44 C47 1.505(4)
C45 H45A 0.9800
C45 H45B 0.9800
C45 H45C 0.9800
C46 H46A 0.9800
C46 H46B 0.9800
C46 H46C 0.9800
C47 H47A 0.9800
C47 H47B 0.9800
C47 H47C 0.9800
Fe74 O62 1.8934(19)
Fe74 O86 1.9035(17)
Fe74 C51 2.031(2)
Fe74 C76 2.028(3)
O62 C57 1.335(3)
O63 C60 1.379(3)
O63 C64 1.415(5)
O86 C81 1.338(3)
O87 C84 1.380(3)
O87 C88 1.418(4)
N52 C51 1.337(4)
N52 C53 1.471(3)
N52 C65 1.435(3)
N55 C51 1.351(3)
N55 C54 1.482(4)
N55 C56 1.417(3)
N75 C76 1.356(3)
N75 C79 1.476(4)
N75 C80 1.422(3)
N77 C76 1.336(3)
N77 C78 1.468(4)
N77 C89 1.441(4)
C53 H53A 0.9900
C53 H53B 0.9900
C53 C54 1.522(4)
C54 H54A 0.9900
C54 H54B 0.9900
C56 C57 1.410(4)
C56 C61 1.409(3)
C57 C58 1.402(4)
C58 H58 0.9500
C58 C59 1.390(4)
C59 H59 0.9500
C59 C60 1.382(5)
C60 C61 1.388(4)
C61 H61 0.9500
C64 H64A 0.9800
C64 H64B 0.9800
C64 H64C 0.9800
C65 C66 1.399(4)
C65 C70 1.399(4)
C66 C67 1.395(4)
C66 C71 1.496(4)
C67 H67 0.9500
C67 C68 1.387(5)
C68 C69 1.390(5)
C68 C72 1.505(4)
C69 H69 0.9500
C69 C70 1.390(4)
C70 C73 1.512(4)
C71 H71A 0.9800
C71 H71B 0.9800
C71 H71C 0.9800
C72 H72A 0.9800
C72 H72B 0.9800
C72 H72C 0.9800
C73 H73A 0.9800
C73 H73B 0.9800
C73 H73C 0.9800
C78 H78A 0.9900
C78 H78B 0.9900
C78 C79 1.531(4)
C79 H79A 0.9900
C79 H79B 0.9900
C80 C81 1.421(4)
C80 C85 1.397(4)
C81 C82 1.395(4)
C82 H82 0.9500
C82 C83 1.398(4)
C83 H83 0.9500
C83 C84 1.377(4)
C84 C85 1.399(4)
C85 H85 0.9500
C88 H88A 0.9800
C88 H88B 0.9800
C88 H88C 0.9800
C89 C90 1.396(5)
C89 C94 1.398(4)
C90 C91 1.392(4)
C90 C95 1.503(4)
C91 H91 0.9500
C91 C92 1.391(5)
C92 C93 1.382(5)
C92 C96 1.508(4)
C93 H93 0.9500
C93 C94 1.401(4)
C94 C97 1.500(5)
C95 H95A 0.9800
C95 H95B 0.9800
C95 H95C 0.9800
C96 H96A 0.9800
C96 H96B 0.9800
C96 H96C 0.9800
C97 H97A 0.9800
C97 H97B 0.9800
C97 H97C 0.9800
O111 C112 1.348(8)
O111 C115 1.457(8)
C112 H11A 0.9900
C112 H11B 0.9900
C112 C113 1.529(9)
C113 H11C 0.9900
C113 H11D 0.9900
C113 C114 1.465(8)
C114 H11E 0.9900
C114 H11F 0.9900
C114 C115 1.498(7)
C115 H11G 0.9900
C115 H11H 0.9900
O101 C102 1.415(4)
O101 C105 1.418(4)
C102 H10A 0.9900
C102 H10B 0.9900
C102 C103 1.505(5)
C103 H10C 0.9900
C103 H10D 0.9900
C103 C104 1.511(6)
C104 H10E 0.9900
C104 H10F 0.9900
C104 C105 1.508(5)
C105 H10G 0.9900
C105 H10H 0.9900

loop_
_geom_hbond_atom_site_label_D
_geom_hbond_atom_site_label_H
_geom_hbond_atom_site_label_A
_geom_hbond_distance_DH
_geom_hbond_distance_HA
_geom_hbond_distance_DA
_geom_hbond_angle_DHA
_geom_hbond_site_symmetry_A
C4 H4A O62 0.99 2.45 2.954(4) 111.0 2_656
C29 H29A O86 0.99 2.57 3.224(4) 123.4 1_556
C54 H54B O12 0.99 2.27 3.112(4) 142.7 .
C64 H64C O101 0.98 2.54 3.494(4) 163.0 1_455

loop_
_geom_torsion_atom_site_label_1
_geom_torsion_atom_site_label_2
_geom_torsion_atom_site_label_3
_geom_torsion_atom_site_label_4
_geom_torsion
Fe24 O12 C7 C6 21.6(4)
Fe24 O12 C7 C8 -159.41(19)
Fe24 O36 C31 C30 34.7(4)
Fe24 O36 C31 C32 -145.6(2)
O12 C7 C8 C9 -179.6(3)
O13 C10 C11 C6 178.9(2)
O36 C31 C32 C33 -179.4(3)
O37 C34 C35 C30 178.2(3)
N1 C6 C7 O12 1.6(4)
N1 C6 C7 C8 -177.4(2)
N1 C6 C11 C10 178.1(2)
N3 C4 C5 N1 7.2(3)
N3 C15 C16 C17 177.2(3)
N3 C15 C16 C23 -2.8(4)
N3 C15 C20 C19 -178.4(3)
N3 C15 C20 C21 0.7(5)
N25 C30 C31 O36 -0.3(4)
N25 C30 C31 C32 -180.0(3)
N25 C30 C35 C34 -179.8(3)
N27 C28 C29 N25 -10.1(4)
N27 C39 C40 C41 179.1(3)
N27 C39 C40 C45 -2.3(4)
N27 C39 C44 C43 -178.3(2)
N27 C39 C44 C47 3.1(4)
C2 N1 C5 C4 -6.1(3)
C2 N1 C6 C7 -14.1(4)
C2 N1 C6 C11 167.6(2)
C2 N3 C4 C5 -6.7(4)
C2 N3 C15 C16 112.5(3)
C2 N3 C15 C20 -71.0(4)
C4 N3 C2 Fe24 175.6(2)
C4 N3 C2 N1 3.1(3)
C4 N3 C15 C16 -79.6(4)
C4 N3 C15 C20 96.9(3)
C5 N1 C2 Fe24 -170.99(19)
C5 N1 C2 N3 2.2(3)
C5 N1 C6 C7 159.8(3)
C5 N1 C6 C11 -18.5(4)
C6 N1 C2 Fe24 3.3(4)
C6 N1 C2 N3 176.5(2)
C6 N1 C5 C4 179.1(3)
C6 C7 C8 C9 -0.5(4)
C7 C6 C11 C10 -0.2(4)
C7 C8 C9 C10 -0.4(4)
C8 C9 C10 O13 -178.6(3)
C8 C9 C10 C11 1.1(4)
C9 C10 C11 C6 -0.8(4)
C11 C6 C7 O12 179.9(2)
C11 C6 C7 C8 0.9(4)
C14 O13 C10 C9 1.5(4)
C14 O13 C10 C11 -178.2(3)
C15 N3 C2 Fe24 -15.9(4)
C15 N3 C2 N1 171.6(2)
C15 N3 C4 C5 -175.9(2)
C15 C16 C17 C18 0.7(5)
C16 C15 C20 C19 -2.0(5)
C16 C15 C20 C21 177.2(3)
C16 C17 C18 C19 -1.0(5)
C16 C17 C18 C22 179.9(3)
C17 C18 C19 C20 -0.3(6)
C18 C19 C20 C15 1.7(6)
C18 C19 C20 C21 -177.4(4)
C20 C15 C16 C17 0.8(4)
C20 C15 C16 C23 -179.2(3)
C22 C18 C19 C20 178.8(4)
C23 C16 C17 C18 -179.3(3)
C26 N25 C29 C28 8.8(4)
C26 N25 C30 C31 -21.8(5)
C26 N25 C30 C35 158.6(3)
C26 N27 C28 C29 9.4(4)
C26 N27 C39 C40 71.3(4)
C26 N27 C39 C44 -109.3(3)
C28 N27 C26 Fe24 171.4(3)
C28 N27 C26 N25 -4.3(4)
C28 N27 C39 C40 -89.4(4)
C28 N27 C39 C44 90.0(4)
C29 N25 C26 Fe24 -179.4(2)
C29 N25 C26 N27 -3.2(4)
C29 N25 C30 C31 165.0(3)
C29 N25 C30 C35 -14.5(4)
C30 N25 C26 Fe24 7.0(4)
C30 N25 C26 N27 -176.9(3)
C30 N25 C29 C28 -177.2(3)
C30 C31 C32 C33 0.3(4)
C31 C30 C35 C34 0.6(4)
C31 C32 C33 C34 -0.3(4)
C32 C33 C34 O37 -178.5(3)
C32 C33 C34 C35 0.5(4)
C33 C34 C35 C30 -0.7(5)
C35 C30 C31 O36 179.3(3)
C35 C30 C31 C32 -0.4(4)
C38 O37 C34 C33 177.1(3)
C38 O37 C34 C35 -1.9(5)
C39 N27 C26 Fe24 9.3(4)
C39 N27 C26 N25 -166.4(3)
C39 N27 C28 C29 171.9(3)
C39 C40 C41 C42 -0.8(5)
C40 C39 C44 C43 1.1(4)
C40 C39 C44 C47 -177.5(3)
C40 C41 C42 C43 1.1(5)
C40 C41 C42 C46 179.8(3)
C41 C42 C43 C44 -0.4(5)
C42 C43 C44 C39 -0.7(4)
C42 C43 C44 C47 177.9(3)
C44 C39 C40 C41 -0.3(4)
C44 C39 C40 C45 178.3(3)
C45 C40 C41 C42 -179.5(3)
C46 C42 C43 C44 -179.1(3)
Fe74 O62 C57 C56 -17.5(4)
Fe74 O62 C57 C58 163.1(2)
Fe74 O86 C81 C80 -25.4(4)
Fe74 O86 C81 C82 156.3(2)
O62 C57 C58 C59 -179.7(3)
O63 C60 C61 C56 -178.7(3)
O86 Fe74 O62 C57 152.4(2)
O86 C81 C82 C83 176.8(3)
O87 C84 C85 C80 177.7(3)
N52 C53 C54 N55 6.3(3)
N52 C65 C66 C67 -176.6(2)
N52 C65 C66 C71 3.6(4)
N52 C65 C70 C69 176.7(3)
N52 C65 C70 C73 -3.1(4)
N55 C56 C57 O62 -2.3(4)
N55 C56 C57 C58 177.1(2)
N55 C56 C61 C60 -178.1(2)
N75 C80 C81 O86 3.5(4)
N75 C80 C81 C82 -178.1(3)
N75 C80 C85 C84 179.7(3)
N77 C78 C79 N75 9.5(3)
N77 C89 C90 C91 179.8(3)
N77 C89 C90 C95 1.3(5)
N77 C89 C94 C93 179.9(3)
N77 C89 C94 C97 -0.8(4)
C51 Fe74 O62 C57 21.4(2)
C51 N52 C53 C54 -6.4(3)
C51 N52 C65 C66 -75.6(3)
C51 N52 C65 C70 106.1(3)
C51 N55 C54 C53 -5.0(3)
C51 N55 C56 C57 11.1(4)
C51 N55 C56 C61 -170.1(2)
C53 N52 C51 Fe74 -178.9(2)
C53 N52 C51 N55 3.5(3)
C53 N52 C65 C66 87.4(3)
C53 N52 C65 C70 -90.8(3)
C54 N55 C51 Fe74 -176.6(2)
C54 N55 C51 N52 1.2(3)
C54 N55 C56 C57 -172.7(3)
C54 N55 C56 C61 6.1(4)
C56 N55 C51 Fe74 -0.2(4)
C56 N55 C51 N52 177.6(2)
C56 N55 C54 C53 178.4(3)
C56 C57 C58 C59 0.8(4)
C57 C56 C61 C60 0.7(4)
C57 C58 C59 C60 1.0(4)
C58 C59 C60 O63 177.9(3)
C58 C59 C60 C61 -1.9(4)
C59 C60 C61 C56 1.1(4)
C61 C56 C57 O62 178.9(2)
C61 C56 C57 C58 -1.6(4)
C64 O63 C60 C59 -179.9(4)
C64 O63 C60 C61 -0.1(5)
C65 N52 C51 Fe74 -14.7(4)
C65 N52 C51 N55 167.7(2)
C65 N52 C53 C54 -171.0(3)
C65 C66 C67 C68 0.0(4)
C66 C65 C70 C69 -1.5(4)
C66 C65 C70 C73 178.7(3)
C66 C67 C68 C69 -1.6(5)
C66 C67 C68 C72 179.4(3)
C67 C68 C69 C70 1.7(5)
C68 C69 C70 C65 -0.2(5)
C68 C69 C70 C73 179.6(3)
C70 C65 C66 C67 1.6(4)
C70 C65 C66 C71 -178.1(3)
C71 C66 C67 C68 179.7(3)
C72 C68 C69 C70 -179.3(3)
C76 Fe74 O62 C57 -88.7(2)
C76 N75 C79 C78 -8.6(3)
C76 N75 C80 C81 10.7(4)
C76 N75 C80 C85 -169.5(3)
C76 N77 C78 C79 -8.3(3)
C76 N77 C89 C90 -82.0(4)
C76 N77 C89 C94 98.3(3)
C78 N77 C76 Fe74 179.9(2)
C78 N77 C76 N75 3.2(3)
C78 N77 C89 C90 87.0(4)
C78 N77 C89 C94 -92.7(3)
C79 N75 C76 Fe74 -173.1(2)
C79 N75 C76 N77 3.8(3)
C79 N75 C80 C81 -179.2(3)
C79 N75 C80 C85 0.6(4)
C80 N75 C76 Fe74 -2.2(4)
C80 N75 C76 N77 174.7(3)
C80 N75 C79 C78 -180.0(3)
C80 C81 C82 C83 -1.7(4)
C81 C80 C85 C84 -0.5(4)
C81 C82 C83 C84 -0.3(5)
C82 C83 C84 O87 -177.2(3)
C82 C83 C84 C85 2.0(5)
C83 C84 C85 C80 -1.6(5)
C85 C80 C81 O86 -176.3(3)
C85 C80 C81 C82 2.1(4)
C88 O87 C84 C83 -10.4(5)
C88 O87 C84 C85 170.4(3)
C89 N77 C76 Fe74 -10.2(4)
C89 N77 C76 N75 173.2(3)
C89 N77 C78 C79 -178.3(3)
C89 C90 C91 C92 0.6(5)
C90 C89 C94 C93 0.2(4)
C90 C89 C94 C97 179.5(3)
C90 C91 C92 C93 -0.5(5)
C90 C91 C92 C96 -179.6(3)
C91 C92 C93 C94 0.2(5)
C92 C93 C94 C89 0.0(4)
C92 C93 C94 C97 -179.4(3)
C94 C89 C90 C91 -0.5(4)
C94 C89 C90 C95 -179.0(3)
C95 C90 C91 C92 179.2(3)
C96 C92 C93 C94 179.3(3)
O111 C112 C113 C114 -16.6(10)
C112 O111 C115 C114 28.7(8)
C112 C113 C114 C115 32.6(7)
C113 C114 C115 O111 -37.7(6)
C115 O111 C112 C113 -7.7(10)
O101 C102 C103 C104 33.9(4)
C102 O101 C105 C104 -5.2(4)
C102 C103 C104 C105 -35.8(4)
C103 C104 C105 O101 26.3(4)
C105 O101 C102 C103 -18.4(4)
